data_4003100
loop_
_publ_author_name
'Aulakh, Darpandeep'
'Islamoglu, Timur'
'Bagundes, Veronica F.'
'Varghese, Juby R.'
'Duell, Kyle'
'Joy, Monu'
'Teat, Simon J.'
'Farha, Omar K.'
'Wriedt, Mario'

_publ_section_title
;
 Rational Design of Pore Size and Functionality in a Series of
 Isoreticular Zwitterionic Metal--Organic Frameworks
;
_journal_issue 22
_journal_name_full 'Chemistry of Materials'
_journal_page_first 8332
_journal_paper_doi 10.1021/acs.chemmater.8b03885
_journal_volume 30
_journal_year 2018
_chemical_formula_sum 'C72 H33 F N6 Ni3 O12'
_chemical_formula_weight 1369.12
_space_group_crystal_system cubic
_space_group_IT_number 217
_space_group_name_Hall 'I -4 2 3'
_space_group_name_H-M_alt 'I -4 3 m'
_atom_sites_solution_hydrogens geom
_audit_creation_method SHELXL-2018/3
_cell_angle_alpha 90
_cell_angle_beta 90
_cell_angle_gamma 90
_cell_formula_units_Z 8
_cell_length_a 36.3790(9)
_cell_length_b 36.3790(9)
_cell_length_c 36.3790(9)
_cell_measurement_reflns_used 9900
_cell_measurement_temperature 180(2)
_cell_measurement_theta_max 21.18
_cell_measurement_theta_min 2.38
_cell_volume 48145(2)
_computing_cell_refinement 'Bruker SAINT'
_computing_data_collection 'Bruker APEX2'
_computing_data_reduction 'Bruker SAINT'
_computing_molecular_graphics 'Bruker SHELXTL'
_computing_publication_material 'Bruker SHELXTL'
_computing_structure_refinement 'SHELXL-2017/1 (Sheldrick, 2017)'
_computing_structure_solution 'SHELXT 2014/5 (Sheldrick, 2014)'
_diffrn_ambient_temperature 180(2)
_diffrn_measured_fraction_theta_full 1.000
_diffrn_measured_fraction_theta_max 1.000
_diffrn_measurement_device_type 'Bruker AXS Kappa Apex2 CMOS diffractometer'
_diffrn_measurement_method '\w and \f scan'
_diffrn_radiation_type MoK\a
_diffrn_radiation_wavelength 0.71073
_diffrn_reflns_av_R_equivalents 0.1805
_diffrn_reflns_av_unetI/netI 0.0736
_diffrn_reflns_Laue_measured_fraction_full 1.000
_diffrn_reflns_Laue_measured_fraction_max 1.000
_diffrn_reflns_limit_h_max 43
_diffrn_reflns_limit_h_min -42
_diffrn_reflns_limit_k_max 37
_diffrn_reflns_limit_k_min -43
_diffrn_reflns_limit_l_max 43
_diffrn_reflns_limit_l_min -32
_diffrn_reflns_number 84980
_diffrn_reflns_point_group_measured_fraction_full 1.000
_diffrn_reflns_point_group_measured_fraction_max 1.000
_diffrn_reflns_theta_full 25.016
_diffrn_reflns_theta_max 25.016
_diffrn_reflns_theta_min 1.371
_diffrn_source 'Sealed tube'
_exptl_absorpt_coefficient_mu 0.251
_exptl_absorpt_correction_T_max 0.72
_exptl_absorpt_correction_T_min 0.61
_exptl_absorpt_correction_type multi-scan
_exptl_absorpt_process_details 'SADABS (Bruer, 1999)'
_exptl_crystal_colour colourless
_exptl_crystal_density_diffrn 0.378
_exptl_crystal_description block
_exptl_crystal_F_000 5568
_refine_diff_density_max 0.440
_refine_diff_density_min -0.602
_refine_diff_density_rms 0.051
_refine_ls_abs_structure_details
;
 Refined as an inversion twin.
;
_refine_ls_abs_structure_Flack 0.10(4)
_refine_ls_extinction_method none
_refine_ls_goodness_of_fit_ref 1.044
_refine_ls_hydrogen_treatment constr
_refine_ls_matrix_type full
_refine_ls_number_parameters 140
_refine_ls_number_reflns 7624
_refine_ls_number_restraints 51
_refine_ls_restrained_S_all 1.057
_refine_ls_R_factor_all 0.1093
_refine_ls_R_factor_gt 0.0727
_refine_ls_shift/su_max 0.001
_refine_ls_shift/su_mean 0.000
_refine_ls_structure_factor_coef Fsqd
_refine_ls_weighting_details 'w=1/[\s^2^(Fo^2^)+(0.1310P)^2^+16.1184P] where P=(Fo^2^+2Fc^2^)/3'
_refine_ls_weighting_scheme calc
_refine_ls_wR_factor_gt 0.1960
_refine_ls_wR_factor_ref 0.2223
_reflns_Friedel_coverage 0.902
_reflns_Friedel_fraction_full 1.000
_reflns_Friedel_fraction_max 1.000
_reflns_number_gt 5444
_reflns_number_total 7624
_reflns_threshold_expression 'I > 2\s(I)'
_cod_data_source_file cm8b03885_si_011.cif
_cod_data_source_block shelx
_cod_original_cell_volume 48145(4)
_cod_database_code 4003100
_shelx_shelxl_version_number 2018/3
_shelx_space_group_comment
;
The symmetry employed for this shelxl refinement is uniquely defined
by the following loop, which should always be used as a source of
symmetry information in preference to the above space-group names.
They are only intended as comments.
;
_shelx_estimated_absorpt_t_min 0.6339
_shelx_estimated_absorpt_t_max 0.7457

loop_
_space_group_symop_operation_xyz
'x, y, z'
'-x, -y, z'
'-x, y, -z'
'x, -y, -z'
'z, x, y'
'z, -x, -y'
'-z, -x, y'
'-z, x, -y'
'y, z, x'
'-y, z, -x'
'y, -z, -x'
'-y, -z, x'
'y, x, z'
'-y, -x, z'
'y, -x, -z'
'-y, x, -z'
'x, z, y'
'-x, z, -y'
'-x, -z, y'
'x, -z, -y'
'z, y, x'
'z, -y, -x'
'-z, y, -x'
'-z, -y, x'
'x+1/2, y+1/2, z+1/2'
'-x+1/2, -y+1/2, z+1/2'
'-x+1/2, y+1/2, -z+1/2'
'x+1/2, -y+1/2, -z+1/2'
'z+1/2, x+1/2, y+1/2'
'z+1/2, -x+1/2, -y+1/2'
'-z+1/2, -x+1/2, y+1/2'
'-z+1/2, x+1/2, -y+1/2'
'y+1/2, z+1/2, x+1/2'
'-y+1/2, z+1/2, -x+1/2'
'y+1/2, -z+1/2, -x+1/2'
'-y+1/2, -z+1/2, x+1/2'
'y+1/2, x+1/2, z+1/2'
'-y+1/2, -x+1/2, z+1/2'
'y+1/2, -x+1/2, -z+1/2'
'-y+1/2, x+1/2, -z+1/2'
'x+1/2, z+1/2, y+1/2'
'-x+1/2, z+1/2, -y+1/2'
'-x+1/2, -z+1/2, y+1/2'
'x+1/2, -z+1/2, -y+1/2'
'z+1/2, y+1/2, x+1/2'
'z+1/2, -y+1/2, -x+1/2'
'-z+1/2, y+1/2, -x+1/2'
'-z+1/2, -y+1/2, x+1/2'

loop_
_atom_site_label
_atom_site_type_symbol
_atom_site_fract_x
_atom_site_fract_y
_atom_site_fract_z
_atom_site_U_iso_or_equiv
_atom_site_adp_type
_atom_site_occupancy
_atom_site_site_symmetry_order
_atom_site_calc_flag
_atom_site_refinement_flags_posn
_atom_site_refinement_flags_adp
_atom_site_refinement_flags_occupancy
_atom_site_disorder_assembly
_atom_site_disorder_group
Ni1 Ni 0.29882(2) 0.63430(2) 0.70118(2) 0.0408(3) Uani 1 2 d S T P . .
F1 F 0.32046(10) 0.67954(10) 0.67954(10) 0.0327(15) Uani 1 6 d S T P . .
O1 O 0.30212(15) 0.65466(12) 0.75291(10) 0.0654(13) Uani 1 1 d . . . . .
O2 O 0.29333(17) 0.60940(12) 0.65159(14) 0.0820(16) Uani 1 1 d . . . . .
N1 N 0.27797(17) 0.58681(19) 0.72203(17) 0.072(2) Uani 1 2 d DS T P . .
N2 N 0.2857(3) 0.7143(3) 0.9155(3) 0.155(6) Uani 1 2 d DS T P . .
C1 C 0.32128(18) 0.67872(18) 0.7678(2) 0.048(2) Uani 1 2 d S T P . .
C2 C 0.3143(2) 0.6857(2) 0.8074(2) 0.073(3) Uani 1 2 d S T P . .
C3 C 0.2877(4) 0.6668(3) 0.8255(2) 0.136(3) Uani 1 1 d . . . . .
H3 H 0.274922 0.647497 0.813378 0.163 Uiso 1 1 calc R U . . .
C4 C 0.2787(4) 0.6755(3) 0.8623(2) 0.136(3) Uani 1 1 d . . . . .
H4 H 0.259465 0.663004 0.874659 0.163 Uiso 1 1 calc R U . D .
C5 C 0.2981(4) 0.7019(4) 0.8793(3) 0.136(3) Uani 1 2 d S T P . .
C9 C 0.2907(3) 0.61954(16) 0.61954(16) 0.062(3) Uani 1 2 d DS T P . .
C10 C 0.2858(4) 0.5914(2) 0.5914(2) 0.102(4) Uani 1 2 d DS T P . .
C11 C 0.2826(4) 0.6006(3) 0.5534(3) 0.152(4) Uani 1 1 d D U . . .
H11 H 0.284102 0.625767 0.546463 0.182 Uiso 1 1 calc R U . . .
C12 C 0.2775(8) 0.5748(5) 0.5264(5) 0.152(4) Uani 0.5 1 d D U P . .
H12 H 0.274687 0.582245 0.501555 0.182 Uiso 0.5 1 calc R U P . .
C13 C 0.2765(6) 0.5360(2) 0.5360(2) 0.152(4) Uani 1 2 d DS TU P . .
C14' C 0.2705(9) 0.5164(7) 0.5000(6) 0.076(10) Uiso 0.25 1 d D U P . 2
C15 C 0.2929(3) 0.5550(3) 0.7071(3) 0.147(3) Uani 1 2 d S TU P C .
H15 H 0.311317 0.554832 0.688683 0.176 Uiso 1 2 calc R U P . .
C16 C 0.2766(4) 0.5211(4) 0.7234(4) 0.147(3) Uani 1 2 d S TU P . .
H16 H 0.285399 0.498113 0.714601 0.176 Uiso 1 2 calc R U P A 2
C18 C 0.2377(3) 0.5534(3) 0.7623(3) 0.147(3) Uani 1 2 d DS T P . .
H18 H 0.219299 0.554509 0.780701 0.176 Uiso 1 2 calc R U P B 2
C19 C 0.2511(3) 0.5850(4) 0.7489(3) 0.147(3) Uani 1 2 d DS T P C .
H19 H 0.241651 0.607396 0.758349 0.176 Uiso 1 2 calc R U P . .
C20 C 0.2372(4) 0.4839(3) 0.7628(4) 0.147(3) Uani 1 2 d DS T P . .
C17 C 0.2493(4) 0.5203(3) 0.7507(4) 0.147(3) Uani 1 2 d DS T P C 2
C8 C 0.2866(6) 0.6864(6) 0.9441(6) 0.133(9) Uiso 0.5 1 d D . P D -2
C6 C 0.2768(7) 0.7518(9) 0.9190(6) 0.207(13) Uani 0.5 1 d D U P D -1
C7 C 0.2648(7) 0.7629(7) 0.9556(5) 0.207(13) Uani 0.5 1 d D U P D -1
C14 C 0.2880(9) 0.5205(8) 0.4987(6) 0.078(10) Uiso 0.25 1 d D . P . 1
C21 C 0.1985(8) 0.4767(12) 0.7582(12) 0.110(9) Uiso 0.25 1 d D U P C 1
C21' C 0.2033(9) 0.4812(10) 0.7826(10) 0.110(9) Uiso 0.25 1 d D U P C 2

loop_
_atom_site_aniso_label
_atom_site_aniso_U_11
_atom_site_aniso_U_22
_atom_site_aniso_U_33
_atom_site_aniso_U_23
_atom_site_aniso_U_13
_atom_site_aniso_U_12
Ni1 0.0467(4) 0.0288(5) 0.0467(4) -0.0031(3) 0.0055(5) 0.0031(3)
F1 0.0327(15) 0.0327(15) 0.0327(15) -0.0056(16) 0.0056(16) 0.0056(16)
O1 0.101(4) 0.062(3) 0.033(2) 0.002(2) 0.017(2) -0.019(3)
O2 0.133(5) 0.046(3) 0.066(3) -0.019(2) 0.004(3) -0.021(3)
N1 0.094(4) 0.028(4) 0.094(4) 0.001(3) 0.027(5) -0.001(3)
N2 0.202(10) 0.202(10) 0.062(7) -0.034(5) 0.034(5) 0.057(12)
C1 0.057(3) 0.057(3) 0.032(4) -0.006(3) 0.006(3) -0.008(4)
C2 0.094(5) 0.094(5) 0.030(5) -0.010(3) 0.010(3) 0.007(6)
C3 0.220(9) 0.132(6) 0.056(3) -0.019(3) 0.073(5) -0.038(5)
C4 0.220(9) 0.132(6) 0.056(3) -0.019(3) 0.073(5) -0.038(5)
C5 0.220(9) 0.132(6) 0.056(3) -0.019(3) 0.073(5) -0.038(5)
C9 0.070(7) 0.057(4) 0.057(4) -0.023(5) 0.000(3) 0.000(3)
C10 0.107(10) 0.100(6) 0.100(6) -0.056(8) 0.010(4) 0.010(4)
C11 0.230(10) 0.128(7) 0.097(6) -0.090(5) -0.007(7) 0.019(7)
C12 0.230(10) 0.128(7) 0.097(6) -0.090(5) -0.007(7) 0.019(7)
C13 0.230(10) 0.128(7) 0.097(6) -0.090(5) -0.007(7) 0.019(7)
C15 0.195(5) 0.051(3) 0.195(5) 0.018(2) 0.060(6) -0.018(2)
C16 0.195(5) 0.051(3) 0.195(5) 0.018(2) 0.060(6) -0.018(2)
C18 0.195(5) 0.051(3) 0.195(5) 0.018(2) 0.060(6) -0.018(2)
C19 0.195(5) 0.051(3) 0.195(5) 0.018(2) 0.060(6) -0.018(2)
C20 0.195(5) 0.051(3) 0.195(5) 0.018(2) 0.060(6) -0.018(2)
C17 0.195(5) 0.051(3) 0.195(5) 0.018(2) 0.060(6) -0.018(2)
C6 0.33(3) 0.19(2) 0.106(12) -0.024(13) 0.070(15) 0.04(2)
C7 0.33(3) 0.19(2) 0.106(12) -0.024(13) 0.070(15) 0.04(2)

loop_
_atom_type_symbol
_atom_type_description
_atom_type_scat_dispersion_real
_atom_type_scat_dispersion_imag
_atom_type_scat_source
C C 0.0033 0.0016 'International Tables Vol C Tables 4.2.6.8 and 6.1.1.4'
H H 0.0000 0.0000 'International Tables Vol C Tables 4.2.6.8 and 6.1.1.4'
F F 0.0171 0.0103 'International Tables Vol C Tables 4.2.6.8 and 6.1.1.4'
N N 0.0061 0.0033 'International Tables Vol C Tables 4.2.6.8 and 6.1.1.4'
Ni Ni 0.3393 1.1124 'International Tables Vol C Tables 4.2.6.8 and 6.1.1.4'
O O 0.0106 0.0060 'International Tables Vol C Tables 4.2.6.8 and 6.1.1.4'

loop_
_geom_angle_atom_site_label_1
_geom_angle_atom_site_label_2
_geom_angle_atom_site_label_3
_geom_angle
_geom_angle_site_symmetry_1
_geom_angle_site_symmetry_3
F1 Ni1 O1 92.38(18) . 23_656
F1 Ni1 O1 92.39(18) . .
O1 Ni1 O1 88.7(3) 23_656 .
F1 Ni1 O2 93.24(19) . .
O1 Ni1 O2 91.1(2) 23_656 .
O1 Ni1 O2 174.38(19) . .
F1 Ni1 O2 93.24(19) . 23_656
O1 Ni1 O2 174.38(19) 23_656 23_656
O1 Ni1 O2 91.1(2) . 23_656
O2 Ni1 O2 88.6(4) . 23_656
F1 Ni1 N1 177.8(3) . .
O1 Ni1 N1 89.2(2) 23_656 .
O1 Ni1 N1 89.2(2) . .
O2 Ni1 N1 85.2(2) . .
O2 Ni1 N1 85.2(2) 23_656 .
Ni1 F1 Ni1 119.958(14) 10_656 7_665
Ni1 F1 Ni1 119.958(14) 10_656 .
Ni1 F1 Ni1 119.957(14) 7_665 .
C1 O1 Ni1 134.1(4) . .
C9 O2 Ni1 135.9(5) . .
C19 N1 C15 120.7(10) . .
C19 N1 Ni1 124.6(7) . .
C15 N1 Ni1 114.7(8) . .
C6 N2 C6 63(2) . 14_665
C6 N2 C8 96.9(17) . 14_665
C6 N2 C8 128.2(17) 14_665 14_665
C8 N2 C8 57.0(16) 14_665 .
C6 N2 C5 116.8(15) . .
C6 N2 C5 116.8(15) 14_665 .
C8 N2 C5 114.8(16) 14_665 .
C8 N2 C5 114.8(16) . .
O1 C1 O1 126.8(7) 14_665 .
O1 C1 C2 116.6(4) 14_665 .
O1 C1 C2 116.6(4) . .
C3 C2 C3 119.0(10) . 14_665
C3 C2 C1 120.5(5) . .
C3 C2 C1 120.5(5) 14_665 .
C2 C3 C4 120.7(10) . .
C5 C4 C3 118.6(11) . .
C4 C5 C4 122.4(11) . 14_665
C4 C5 N2 118.3(6) . .
C4 C5 N2 118.3(6) 14_665 .
O2 C9 O2 124.5(8) 17 .
O2 C9 C10 117.7(4) 17 .
O2 C9 C10 117.7(4) . .
C11 C10 C11 116.6(12) 17 .
C11 C10 C9 121.7(6) 17 .
C11 C10 C9 121.7(6) . .
C12 C11 C10 122.9(14) . .
C11 C12 C13 119.8(17) . .
C12 C13 C12 117.7(16) . 17
C12 C13 C14' 137.2(14) . 17
C12 C13 C14' 104.8(13) 17 17
C12 C13 C14' 104.8(13) . .
C12 C13 C14' 137.2(14) 17 .
C14' C13 C14' 32(2) 17 .
C12 C13 C14 98.0(14) . .
C12 C13 C14 140.0(16) 17 .
C12 C13 C14 140.0(16) . 17
C12 C13 C14 98.0(14) 17 17
C14' C13 C14 24.9(13) 17 17
C14' C13 C14 45.4(12) . 17
C14 C13 C14 43(2) . 17
C14' C14' C14' 89.99(3) 20_566 17
C14' C14' C14' 45(2) 20_566 4_566
C14' C14' C14' 45(2) 17 4_566
C14' C14' C13 161.6(11) 20_566 .
C14' C14' C13 73.8(10) 17 .
C14' C14' C13 118(3) 4_566 .
N1 C15 C16 112.4(14) . .
C17 C16 C15 125.2(14) . .
C19 C18 C17 122.8(17) . .
C18 C19 N1 123.7(14) . .
C7 C20 C7 62(2) 42_546 33_445
C7 C20 C21' 120(2) 42_546 23_656
C7 C20 C21' 103.9(19) 33_445 23_656
C21' C20 C21' 29(3) 23_656 .
C7 C20 C21 122(2) 42_546 23_656
C7 C20 C21 75(2) 33_445 23_656
C7 C20 C21 75(2) 42_546 .
C7 C20 C21 122(2) 33_445 .
C21 C20 C21 101(4) 23_656 .
C21' C20 C17 118(2) 23_656 .
C21' C20 C17 118(2) . .
C18 C17 C16 115.1(13) . .
C18 C17 C20 128.7(17) . .
C16 C17 C20 116.2(14) . .
N2 C6 C7 115(2) . .
C14 C14 C14 90.006(16) 20_566 17
C14 C14 C14 48.6(17) 20_566 4_566
C14 C14 C14 41.4(18) 17 4_566
C14 C14 C13 152.8(13) 20_566 .
C14 C14 C13 68.5(11) 17 .
C14 C14 C13 108(2) 4_566 .
C21' C21' C20 75.3(16) 23_656 .

loop_
_geom_bond_atom_site_label_1
_geom_bond_atom_site_label_2
_geom_bond_distance
_geom_bond_site_symmetry_2
Ni1 F1 1.9871(9) .
Ni1 O1 2.026(4) 23_656
Ni1 O1 2.026(4) .
Ni1 O2 2.029(5) .
Ni1 O2 2.029(5) 23_656
Ni1 N1 2.034(7) .
O1 C1 1.243(5) .
O2 C9 1.227(6) .
N1 C19 1.382(16) .
N1 C15 1.388(17) .
N2 C6 1.41(3) .
N2 C6 1.41(3) 14_665
N2 C8 1.453(16) 14_665
N2 C8 1.453(16) .
N2 C5 1.464(15) .
C1 C2 1.482(12) .
C2 C3 1.360(11) .
C2 C3 1.360(11) 14_665
C3 C4 1.412(11) .
C4 C5 1.342(12) .
C9 C10 1.457(13) .
C10 C11 1.428(11) 17
C10 C11 1.429(11) .
C11 C12 1.370(18) .
C12 C13 1.455(19) .
C13 C14' 1.51(2) 17
C13 C14' 1.51(2) .
C13 C14 1.53(2) .
C13 C14 1.53(2) 17
C14' C14' 0.84(4) 20_566
C14' C14' 0.84(5) 17
C14' C14' 1.19(5) 4_566
C15 C16 1.491(18) .
C16 C17 1.41(2) .
C18 C19 1.339(19) .
C18 C17 1.343(17) .
C20 C7 1.393(17) 42_546
C20 C7 1.393(17) 33_445
C20 C21' 1.43(2) 23_656
C20 C21' 1.43(2) .
C20 C21 1.44(2) 23_656
C20 C21 1.44(2) .
C20 C17 1.462(14) .
C6 C7 1.46(2) .
C14 C14 0.99(5) 20_566
C14 C14 1.12(6) 17
C14 C14 1.49(6) 4_566
C21' C21' 0.73(8) 23_656

loop_
_geom_torsion_atom_site_label_1
_geom_torsion_atom_site_label_2
_geom_torsion_atom_site_label_3
_geom_torsion_atom_site_label_4
_geom_torsion
_geom_torsion_site_symmetry_1
_geom_torsion_site_symmetry_4
Ni1 O1 C1 O1 0.0(16) . 14_665
Ni1 O1 C1 C2 179.0(6) . .
O1 C1 C2 C3 177.9(10) 14_665 .
O1 C1 C2 C3 -1.1(15) . .
O1 C1 C2 C3 1.1(15) 14_665 14_665
O1 C1 C2 C3 -177.9(10) . 14_665
C3 C2 C3 C4 2(2) 14_665 .
C1 C2 C3 C4 -174.5(12) . .
C2 C3 C4 C5 -3(2) . .
C3 C4 C5 C4 3(3) . 14_665
C3 C4 C5 N2 171.9(14) . .
C6 N2 C5 C4 -120.6(18) . .
C6 N2 C5 C4 -49(2) 14_665 .
C8 N2 C5 C4 127.0(17) 14_665 .
C8 N2 C5 C4 64(2) . .
C6 N2 C5 C4 49(2) . 14_665
C6 N2 C5 C4 120.6(18) 14_665 14_665
C8 N2 C5 C4 -64(2) 14_665 14_665
C8 N2 C5 C4 -127.0(17) . 14_665
Ni1 O2 C9 O2 5.2(19) . 17
Ni1 O2 C9 C10 -177.9(8) . .
O2 C9 C10 C11 179.7(12) 17 17
O2 C9 C10 C11 2.6(18) . 17
O2 C9 C10 C11 -2.5(18) 17 .
O2 C9 C10 C11 -179.7(12) . .
C11 C10 C11 C12 -1(3) 17 .
C9 C10 C11 C12 -179.2(18) . .
C10 C11 C12 C13 -2(3) . .
C11 C12 C13 C12 6(5) . 17
C11 C12 C13 C14' 177(3) . 17
C11 C12 C13 C14' 180(2) . .
C11 C12 C13 C14 -156(2) . .
C11 C12 C13 C14 -145(3) . 17
C12 C13 C14' C14' 155(4) . 20_566
C12 C13 C14' C14' -33(7) 17 20_566
C14' C13 C14' C14' -29(5) 17 20_566
C12 C13 C14' C14' -176.9(19) . 17
C12 C13 C14' C14' -4(3) 17 17
C12 C13 C14' C14' 176.2(15) . 4_566
C12 C13 C14' C14' -11(4) 17 4_566
C14' C13 C14' C14' -6.9(13) 17 4_566
C19 N1 C15 C16 0.000(5) . .
Ni1 N1 C15 C16 180.000(3) . .
N1 C15 C16 C17 0.000(8) . .
C17 C18 C19 N1 0.000(7) . .
C15 N1 C19 C18 0.000(6) . .
Ni1 N1 C19 C18 180.000(3) . .
C19 C18 C17 C16 0.000(7) . .
C19 C18 C17 C20 180.000(6) . .
C15 C16 C17 C18 0.000(7) . .
C15 C16 C17 C20 180.000(5) . .
C21' C20 C17 C18 -16.7(19) 23_656 .
C21' C20 C17 C18 16.7(19) . .
C21' C20 C17 C16 163.3(19) 23_656 .
C21' C20 C17 C16 -163.3(19) . .
C6 N2 C6 C7 72(2) 14_665 .
C5 N2 C6 C7 -179.6(16) . .
C12 C13 C14 C14 -150(2) . 20_566
C12 C13 C14 C14 56(5) 17 20_566
C14 C13 C14 C14 40(3) 17 20_566
C12 C13 C14 C14 169.8(19) . 17
C12 C13 C14 C14 16(3) 17 17
C12 C13 C14 C14 -178.4(15) . 4_566
C12 C13 C14 C14 28(4) 17 4_566
C14 C13 C14 C14 11.8(14) 17 4_566
C17 C20 C21' C21' -98.0(11) . 23_656
